data_4323408
loop_
_publ_author_name
'Giancarlo De Santis'
'Luigi Fabbrizzi'
'Angelo Perotti'
'Nicola Sardone'
'Angelo Taglietti'

_publ_section_title
;
 A Loose Cage for Transition Metals
;
_journal_name_full 'Inorganic Chemistry'
_journal_page_first 1998
_journal_page_last 2003
_journal_paper_doi 10.1021/ic960933p
_journal_volume 36
_journal_year 1997
_chemical_formula_moiety '(Ni 2+), (C18 H42 N8), (CL O4 -1)2, (H CL O4), (H2 O)'
_chemical_formula_structural ' Ni (C18 H42 N8) (CL O4)2 (H CL O4) (H2 O)'
_chemical_formula_sum 'C18 H45 Cl3 N8 Ni O13'
_chemical_formula_weight 746.67
_space_group_IT_number 61
_symmetry_cell_setting orthorhombic
_symmetry_Int_Tables_number 61
_symmetry_space_group_name_Hall '-P 2ac 2ab'
_symmetry_space_group_name_H-M 'P b c a'
_cell_angle_alpha 90.00(0)
_cell_angle_beta 90.00(0)
_cell_angle_gamma 90.00(0)
_cell_formula_units_Z 8.00
_cell_length_a 14.173(2)
_cell_length_b 14.383(1)
_cell_length_c 30.622(3)
_cell_measurement_radiation CuK\a
_cell_measurement_reflns_used 25
_cell_measurement_temperature 293(2)
_cell_measurement_theta_max 36
_cell_measurement_theta_min 32
_cell_measurement_wavelength 1.54184
_cell_volume 6242.3(12)
_computing_data_collection 'CAD4 v. 5.0 (1988)'
_computing_data_reduction 'SDP (1985)'
_computing_molecular_graphics 'ORTEP (Johnson, 1976)'
_computing_publication_material 'Parst (Nardelli, 1983)'
_computing_structure_refinement 'MolEN (1990)'
_computing_structure_solution 'MULTAN80 (Main et al., 1980)'
_diffrn_ambient_temperature 293(2)
_diffrn_measurement_device 'Enraf Nonius CAD4'
_diffrn_measurement_method \w-2\q
_diffrn_radiation_detector scintillation
_diffrn_radiation_monochromator graphite
_diffrn_radiation_source 'fine focus X-ray tube'
_diffrn_radiation_type CuK\a
_diffrn_radiation_wavelength 1.54184
_diffrn_reflns_av_R_equivalents 0.019
_diffrn_reflns_limit_h_max 17
_diffrn_reflns_limit_h_min 0
_diffrn_reflns_limit_k_max 17
_diffrn_reflns_limit_k_min -4
_diffrn_reflns_limit_l_max 37
_diffrn_reflns_limit_l_min 0
_diffrn_reflns_number 7470
_diffrn_reflns_theta_max 70
_diffrn_reflns_theta_min 2
_diffrn_standards_decay_% 16.6
_diffrn_standards_interval_count 300
_diffrn_standards_number 3
_exptl_absorpt_coefficient_mu 3.9382
_exptl_absorpt_correction_T_max 0.99
_exptl_absorpt_correction_T_min 0.87
_exptl_absorpt_correction_type 'psi scan, North et al.(1968)'
_exptl_crystal_colour violet
_exptl_crystal_density_diffrn 1.5890
_exptl_crystal_density_meas ?
_exptl_crystal_density_method none
_exptl_crystal_description
;
 prism
;
_exptl_crystal_F_000 3136.0
_exptl_crystal_size_max 0.33
_exptl_crystal_size_mid 0.32
_exptl_crystal_size_min 0.22
_refine_diff_density_max 0.59
_refine_diff_density_min -0.43
_refine_ls_extinction_coef 2.1458x10^-7^
_refine_ls_extinction_method 'Zachariasen (1963)'
_refine_ls_goodness_of_fit_obs 2.510
_refine_ls_hydrogen_treatment noref
_refine_ls_matrix_type full
_refine_ls_number_parameters 416
_refine_ls_number_reflns 4007
_refine_ls_R_factor_obs 0.049
_refine_ls_shift/esd_max 0.29
_refine_ls_structure_factor_coef F
_refine_ls_weighting_details 'w = 1/\s(Fo)^2^'
_refine_ls_weighting_scheme calc
_refine_ls_wR_factor_obs 0.054
_reflns_d_resolution_high 0.82
_reflns_number_observed 4007
_reflns_number_total 5413
_reflns_observed_criterion I>3\s(I)
_cod_data_source_file ic960933p.cif
_cod_data_source_block IC960933p
_cod_depositor_comments
;
The following automatic conversions were performed:

'_exptl_crystal_density_meas' value 'none' was changed to '?' - the
value is perceived as not measured.

Automatic conversion script
Id: cif_fix_values 3008 2015-01-20 13:52:24Z robertas 

The following automatic conversions were performed:

'_symmetry_cell_setting' tag value 'othorhombic' was replaced with
'orthorhombic' value as specified in the replacement file
'/home/robertas/cod-tools/perl-scripts/inputs/replacement_values.lst'.

Automatic conversion script
Id: cif_fix_values 3143 2015-03-26 13:38:13Z robertas 

The following automatic conversions were performed:

'_refine_ls_weighting_scheme' value '1/\s(Fo)^2^' was changed to
'calc'. New tag '_refine_ls_weighting_details' was created. The value
of the new tag was set to 'w = 1/\s(Fo)^2^'.

Automatic conversion script
Id: cif_fix_values 3143 2015-03-26 13:38:13Z robertas 
;
_cod_original_cell_volume 6242.(1)
_cod_original_formula_sum 'C18 H45 NI CL3 O13 N8'
_cod_database_code 4323408

loop_
_symmetry_equiv_pos_as_xyz
'x, y, z'
'-x+1/2, -y, z+1/2'
'-x, y+1/2, -z+1/2'
'x+1/2, -y+1/2, -z'
'-x, -y, -z'
'x-1/2, y, -z-1/2'
'x, -y-1/2, z-1/2'
'-x-1/2, y-1/2, z'

loop_
_atom_site_aniso_label
_atom_site_aniso_U_11
_atom_site_aniso_U_22
_atom_site_aniso_U_33
_atom_site_aniso_U_12
_atom_site_aniso_U_13
_atom_site_aniso_U_23
NI .0375(6) .0417(4) .0419(3) .0021(4) .0001(4) .0020(3)
CL1 .0769(11) .0518(6) .0534(5) .0035(7) .0058(6) .0101(5)
CL2 .0781(12) .0673(8) .0595(5) -.0079(8) -.0019(7) .0011(6)
CL3 .0781(11) .0689(8) .0583(5) .0069(8) .0024(7) .0136(6)
O1w .0797(29) .0716(22) .1222(24) .0122(23) .0353(23) .0351(21)
O1 .1406(39) .1141(32) .0851(21) -.0094(31) .0024(25) -.0300(23)
O2 .1238(34) .1018(31) .2192(36) -.0278(28) -.1182(27) .0403(32)
O3 .1131(33) .0915(23) .1342(25) .0487(24) .0568(24) .0673(20)
O4 .2345(43) .0638(24) .1122(21) .0097(30) .1067(24) .0162(20)
O5 .2285(61) .2348(60) .1970(46) -.0500(52) .0279(48) .1058(42)
O6 .1844(44) .1659(42) .0799(22) .0663(36) -.0130(28) .0034(28)
O7 .1154(47) .3241(83) .1407(46) .1361(47) .0270(40) .0087(54)
O7' .239(18) .029(6) .056(7) -.021(10) -.008(10) -.023(6)
O8 .2191(56) .1724(53) .1379(39) -.1086(43) -.0870(38) .0153(41)
O8' .068(12) .125(12) .078(7) .032(10) -.021(8) -.065(8)
O9 .1144(35) .2081(39) .1064(22) .0780(30) .0465(23) .0954(23)
O10 .1501(42) .2656(44) .1741(30) .1023(35) .0306(32) .1531(27)
O11 .0708(41) .2027(58) .2920(70) -.0856(38) -.0117(45) .0450(55)
O11' .069(18) .056(11) .212(19) -.030(12) .083(14) -.078(12)
O12 .2528(63) .2151(57) .1366(35) .0473(51) -.0208(41) -.0596(38)
N1 .0330(28) .0453(19) .0517(16) -.0035(20) -.0023(18) .0036(17)
N2 .0394(29) .0524(20) .0499(16) .0080(21) -.0004(19) .0001(17)
N3 .0315(27) .0500(20) .0492(16) -.0044(21) .0047(18) .0055(17)
N4 .0401(30) .0623(24) .0529(17) -.0030(23) -.0051(19) -.0018(19)
N5 .0314(28) .0651(24) .0533(17) .0169(22) -.0096(19) -.0048(19)
N6 .0476(29) .0414(19) .0513(17) .0045(20) .0023(19) .0036(17)
N7 .0412(28) .0431(19) .0444(15) -.0026(20) .0007(18) .0020(16)
N8 .0670(34) .0607(24) .0513(17) -.0051(24) .0013(20) -.0118(18)
C1 .0404(38) .0684(31) .0518(20) -.0083(29) -.0063(23) .0036(24)
C2 .0359(36) .0683(31) .0536(21) -.0013(29) -.0028(24) -.0048(24)
C3 .0450(37) .0726(30) .0484(19) -.0041(30) .0068(25) .0046(24)
C4 .0581(39) .0723(32) .0466(20) -.0082(31) .0114(24) .0056(23)
C5 .0606(40) .0472(26) .0582(22) -.0094(27) .0001(25) .0071(22)
C6 .0607(42) .0699(31) .0619(23) -.0221(31) .0006(27) -.0019(27)
C7 .0387(39) .0803(36) .0699(26) .0071(31) -.0151(27) -.0066(28)
C8 .0393(40) .0866(37) .0664(25) .0134(32) -.0077(26) -.0096(28)
C9 .0564(41) .0711(32) .0664(25) .0264(30) -.0161(27) -.0005(26)
C10 .0637(41) .0554(28) .0676(25) .0141(30) -.0029(28) .0062(25)
C11 .0660(41) .0489(25) .0643(24) -.0134(28) .0021(28) -.0002(24)
C12 .0585(39) .0522(26) .0652(24) -.0196(27) -.0005(27) .0003(24)
C13 .0353(36) .0522(26) .0584(22) .0058(26) .0010(24) -.0027(22)
C14 .0421(37) .0568(28) .0576(22) .0003(28) .0081(24) -.0036(23)
C15 .0584(38) .0466(24) .0425(18) .0010(27) .0005(23) -.0004(19)
C16 .0668(40) .0546(28) .0510(21) -.0016(29) .0050(25) -.0015(23)
C17 .0710(45) .0808(35) .0562(22) -.0198(33) -.0114(27) -.0167(25)
C18 .0528(41) .0719(33) .0673(24) -.0077(31) .0011(28) -.0141(26)

loop_
_atom_site_label
_atom_site_fract_x
_atom_site_fract_y
_atom_site_fract_z
_atom_site_U_iso_or_equiv
_atom_site_thermal_displace_type
_atom_site_type_symbol
_atom_site_calc_flag
_atom_site_calc_attached_atom
_atom_site_aniso_ratio
NI .02675(5) .35133(5) .15554(2) .0404(3) aniso Ni . . 1.21
CL1 .16994(9) .08361(8) .26312(3) .0607(4) aniso Cl . . 1.72
CL2 .0093(1) .15695(9) -.10937(4) .0683(5) aniso Cl . . 1.44
CL3 .3061(1) .04314(9) .01549(3) .0684(5) aniso Cl . . 1.65
O1w .0975(3) .0598(2) .0781(1) .0912(15) aniso O . . 4.09
O1 .1756(3) .1543(3) .2947(1) .1133(18) aniso O . . 1.98
O2 .0766(3) .0807(3) .2495(2) .1483(19) aniso O . . 8.07
O3 .1940(3) -.0040(3) .2808(1) .1129(16) aniso O . . 6.72
O4 .2318(3) .1064(2) .2285(1) .1368(19) aniso O . . 5.91
O5 .0644(5) .2060(4) -.1363(2) .2201(36) aniso O . . 3.55
O6 .0536(3) .1073(3) -.0753(1) .1434(20) aniso O . . 4.75
O7 -.0646(4) .2066(5) -.0909(2) .1934(37) aniso O . . 6.53
O7' .0425(14) .2318(8) -.0868(4) .1079(69) aniso O . . 16.51
O8 -.0464(4) .0988(4) -.1333(2) .1765(29) aniso O . . 11.84
O8' .0559(10) .0956(11) -.1390(4) .0905(61) aniso O . . 7.15
O9 .2793(3) .0044(3) .0547(1) .1430(19) aniso O . . 5.63
O10 .2349(3) .0941(3) -.0028(1) .1966(23) aniso O . . 12.11
O11 .3956(3) .0821(4) .0164(2) .1885(33) aniso O . . 6.23
O11' .3048(15) .1280(13) .0342(8) .1121(94) aniso O . . -12.81
O12 .3257(4) -.0295(4) -.0117(2) .2015(32) aniso O . . 2.71
N1 .1729(2) .3527(2) .1712(1) .0433(11) aniso N . . 1.69
N2 .0176(3) .3894(2) .2263(1) .0472(13) aniso N . . 1.51
N3 -.0154(2) .2195(2) .1850(1) .0436(13) aniso N . . 1.90
N4 -.1214(3) .2019(3) .0954(1) .0518(14) aniso N . . 1.66
N5 -.1156(3) .3993(3) .1400(1) .0499(13) aniso N . . 2.85
N6 .0609(3) .4819(2) .1293(1) .0468(14) aniso N . . 1.41
N7 .0787(3) .2828(2) .09711(9) .0429(13) aniso N . . 1.19
N8 .0172(3) .1721(3) .0129(1) .0597(15) aniso N . . 1.60
C1 .1830(3) .3407(3) .2194(1) .0535(18) aniso C . . 1.94
C2 .1146(3) .4048(3) .2427(1) .0526(17) aniso C . . 1.99
C3 -.0281(3) .3123(3) .2515(1) .0553(17) aniso C . . 1.91
C4 -.0790(4) .2467(4) .2221(1) .0590(19) aniso C . . 2.04
C5 -.0491(4) .1341(3) .1626(1) .0553(19) aniso C . . 1.66
C6 -.1381(4) .1467(3) .1357(1) .0642(18) aniso C . . 2.04
C7 -.1920(3) .2762(4) .0903(1) .0630(20) aniso C . . 2.71
C8 -.2011(4) .3446(4) .1282(1) .0641(21) aniso C . . 2.63
C9 -.1058(4) .4837(3) .1124(1) .0646(19) aniso C . . 2.79
C10 -.0250(4) .5408(3) .1283(1) .0622(19) aniso C . . 1.76
C11 .1426(4) .5193(3) .1529(1) .0597(18) aniso C . . 1.77
C12 .2165(3) .4431(3) .1573(1) .0586(18) aniso C . . 2.09
C13 .2145(3) .2737(3) .1469(1) .0486(18) aniso C . . 1.78
C14 .1834(3) .2742(3) .0996(1) .0522(16) aniso C . . 1.61
C15 .0445(3) .3203(3) .0547(1) .0492(17) aniso C . . 1.38
C16 .0679(4) .2637(3) .0143(1) .0575(18) aniso C . . 1.39
C17 -.0892(4) .1756(4) .0147(1) .0693(20) aniso C . . 2.70
C18 -.1301(4) .1382(3) .0573(1) .0640(20) aniso C . . 1.84
H1WA .1748(33) .0573(32) .0632(14) .0507(0) iso H . O1w 1.00
H1WB .0763(32) -.0001(33) .0934(14) .0507(0) iso H . O1w 1.00
H1A .1554(32) .2792(32) .2258(14) .0507(0) iso H . C1 1.00
H1B .2485(33) .3646(31) .2300(13) .0507(0) iso H . C1 1.00
H2N -.0257(33) .4456(32) .2248(14) .0507(0) iso H . N2 1.00
H2B .1190(33) .3935(32) .2770(14) .0507(0) iso H . C2 1.00
H2A .1292(33) .4799(31) .2390(14) .0507(0) iso H . C2 1.00
H3B .0239(32) .2703(32) .2681(13) .0507(0) iso H . C3 1.00
H3A -.0740(32) .3384(32) .2770(13) .0507(0) iso H . C3 1.00
H3N .0511(33) .1979(33) .1973(14) .0507(0) iso H . N3 1.00
H4A -.0959(32) .1907(31) .2382(14) .0507(0) iso H . C4 1.00
H4B -.1280(33) .2762(32) .2058(14) .0507(0) iso H . C4 1.00
H5A -.0612(33) .0845(33) .1895(14) .0507(0) iso H . C5 1.00
H5N -.1276(33) .4218(32) .1692(14) .0507(0) iso H . N5 1.00
H5B .0009(33) .1152(32) .1419(14) .0507(0) iso H . C5 1.00
H6N .0840(32) .4663(33) .1007(14) .0507(0) iso H . N6 1.00
H6B -.1921(33) .1759(32) .1542(14) .0507(0) iso H . C6 1.00
H6A -.1545(33) .0850(33) .1245(14) .0507(0) iso H . C6 1.00
H7A -.1736(33) .3199(32) .0625(14) .0507(0) iso H . C7 1.00
H7N .0502(33) .2330(32) .0994(14) .0507(0) iso H . N7 1.00
H7B -.2639(32) .2504(33) .0855(14) .0507(0) iso H . C7 1.00
H8A -.2239(33) .3180(32) .1532(14) .0507(0) iso H . C8 1.00
H8NA .0411(33) .1360(33) -.0117(14) .0507(0) iso H . N8 1.00
H8B -.2472(33) .3964(32) .1125(13) .0507(0) iso H . C8 1.00
H8NB .0518(33) .1319(33) .0377(14) .0507(0) iso H . N8 1.00
H9A -.0941(33) .4629(32) .0779(14) .0507(0) iso H . C9 1.00
H9B -.1697(33) .5192(32) .1095(14) .0507(0) iso H . C9 1.00
H10A -.0362(33) .5591(32) .1624(14) .0507(0) iso H . C10 1.00
H10B -.0057(33) .5925(32) .1104(14) .0507(0) iso H . C10 1.00
H11B .1683(33) .5707(32) .1378(14) .0507(0) iso H . C11 1.00
H11A .1230(33) .5377(32) .1837(14) .0507(0) iso H . C11 1.00
H12B .2456(33) .4269(32) .1276(14) .0507(0) iso H . C12 1.00
H12A .2698(33) .4649(32) .1818(14) .0507(0) iso H . C12 1.00
H13B .2921(32) .2716(33) .1477(14) .0507(0) iso H . C13 1.00
H13A .1926(32) .2185(32) .1615(14) .0507(0) iso H . C13 1.00
H14B .1991(32) .2215(32) .0857(14) .0507(0) iso H . C14 1.00
H14A .2053(33) .3270(32) .0863(13) .0507(0) iso H . C14 1.00
H15A .0759(33) .3804(33) .0500(14) .0507(0) iso H . C15 1.00
H15B -.0344(33) .3305(32) .0590(14) .0507(0) iso H . C15 1.00
H16B .1399(32) .2465(34) .0160(14) .0507(0) iso H . C16 1.00
H16A .0463(34) .3001(32) -.0105(14) .0507(0) iso H . C16 1.00
H17A -.1040(33) .1385(33) -.0105(14) .0507(0) iso H . C17 1.00
H17B -.1018(32) .2403(35) .0065(14) .0507(0) iso H . C17 1.00
H18B -.2114(33) .1317(32) .0516(14) .0507(0) iso H . C18 1.00
H18A -.0889(33) .0785(33) .0629(14) .0507(0) iso H . C18 1.00

loop_
_atom_type_symbol
_atom_type_number_in_cell
_atom_type_description
_atom_type_scat_dispersion_real
_atom_type_scat_dispersion_imag
_atom_type_scat_source
Ni 8 Nickel -2.956 .509 'IT.4  Tab.2.2A 2.3.1'
Cl 24 Chlorine .348 .702 'IT.4  Tab.2.2A 2.3.1'
O 128 Oxygen .047 .032 'IT.4  Tab.2.2A 2.3.1'
N 64 Nitrogen .029 .018 'IT.4  Tab.2.2A 2.3.1'
C 144 Carbon .017 .009 'IT.4  Tab.2.2A 2.3.1'
H 360 Hydrogen .000 .000 'IT.4  Tab.2.2C      '

loop_
_diffrn_attenuator_code
_diffrn_attenuator_scale
yes 27

loop_
_geom_angle_atom_site_label_1
_geom_angle_atom_site_label_2
_geom_angle_atom_site_label_3
_geom_angle
_geom_angle_publ_flag
N6 NI N7 90.7(1) yes
N5 NI N7 106.1(1) yes
N5 NI N6 81.2(1) yes
N3 NI N7 92.3(1) yes
N3 NI N6 176.6(1) yes
N3 NI N5 96.4(1) yes
N2 NI N7 158.2(1) yes
N2 NI N6 99.5(1) yes
N2 NI N5 94.6(1) yes
N2 NI N3 78.3(1) yes
N1 NI N7 82.0(1) yes
N1 NI N6 81.6(1) yes
N1 NI N5 161.1(1) yes
N1 NI N3 100.4(1) yes
N1 NI N2 80.5(1) yes
O3 CL1 O4 110.2(2) yes
O2 CL1 O4 111.8(2) yes
O2 CL1 O3 108.6(2) yes
O1 CL1 O4 108.2(2) yes
O1 CL1 O3 111.6(2) yes
O1 CL1 O2 106.5(3) yes
O8 CL2 O8' 63.1(6) yes
O7' CL2 O8' 130.6(9) yes
O7' CL2 O8 163.1(7) yes
O7 CL2 O8' 157.8(6) yes
O7 CL2 O8 95.6(4) yes
O7 CL2 O7' 69.4(6) yes
O6 CL2 O8' 87.2(6) yes
O6 CL2 O8 110.1(3) yes
O6 CL2 O7' 82.6(6) yes
O6 CL2 O7 107.2(3) yes
O5 CL2 O8' 70.4(6) yes
O5 CL2 O8 109.3(3) yes
O5 CL2 O7' 72.2(6) yes
O5 CL2 O7 114.9(4) yes
O5 CL2 O6 117.6(3) yes
O11' CL3 O12 163(1) yes
O11 CL3 O12 97.9(4) yes
O11 CL3 O11' 68.8(9) yes
O10 CL3 O12 108.1(3) yes
O10 CL3 O11' 71.3(8) yes
O10 CL3 O11 117.9(3) yes
O9 CL3 O12 106.1(3) yes
O9 CL3 O11' 89(1) yes
O9 CL3 O11 113.5(3) yes
O9 CL3 O10 111.6(3) yes
H1WA O1w H1WB 115(3) no
NI N1 C13 105.5(2) yes
NI N1 C12 110.1(3) yes
NI N1 C1 108.4(3) yes
C12 N1 C13 110.9(3) yes
C1 N1 C13 111.7(3) yes
C1 N1 C12 110.0(3) yes
NI N2 H2N 101(2) no
NI N2 C3 110.0(2) yes
NI N2 C2 108.1(2) yes
C3 N2 H2N 111(3) no
C2 N2 H2N 117(3) no
C2 N2 C3 109.8(3) yes
NI N3 H3N 99(3) no
NI N3 C5 127.9(2) yes
NI N3 C4 104.5(3) yes
C5 N3 H3N 102(3) no
C4 N3 H3N 110(2) no
C4 N3 C5 111.9(3) yes
C7 N4 C18 107.8(3) yes
C6 N4 C18 108.0(3) yes
C6 N4 C7 111.6(3) yes
NI N5 H5N 94(3) no
NI N5 C9 107.2(3) yes
NI N5 C8 129.6(3) yes
C9 N5 H5N 106(3) no
C8 N5 H5N 105(3) no
C8 N5 C9 111.7(3) yes
NI N6 H6N 103(3) no
NI N6 C11 108.8(3) yes
NI N6 C10 109.3(3) yes
C11 N6 H6N 105(3) no
C10 N6 H6N 113(3) no
C10 N6 C11 116.6(3) yes
NI N7 H7N 99(3) no
NI N7 C15 116.4(3) yes
NI N7 C14 109.4(2) yes
C15 N7 H7N 103(3) no
C14 N7 H7N 114(3) no
C14 N7 C15 113.5(3) yes
H8NA N8 H8NB 96(4) no
C17 N8 H8NB 117(2) no
C17 N8 H8NA 113(3) no
C16 N8 H8NB 104(2) no
C16 N8 H8NA 109(3) no
C16 N8 C17 116.6(4) yes
N1 C1 H1B 111(2) no
N1 C1 H1A 105(3) no
N1 C1 C2 109.5(3) yes
H1A C1 H1B 126(4) no
C2 C1 H1B 103(2) no
C2 C1 H1A 101(3) no
N2 C2 C1 110.0(3) yes
C1 C2 H2A 115(2) no
C1 C2 H2B 110(2) no
N2 C2 H2A 107(2) no
N2 C2 H2B 111(2) no
H2B C2 H2A 104(3) no
N2 C3 H3A 112(2) no
N2 C3 H3B 111(2) no
N2 C3 C4 111.6(3) yes
H3B C3 H3A 105(3) no
C4 C3 H3A 111(2) no
C4 C3 H3B 105(2) no
N3 C4 C3 109.3(3) yes
C3 C4 H4B 113(3) no
C3 C4 H4A 110(3) no
N3 C4 H4B 99(3) no
N3 C4 H4A 108(3) no
H4A C4 H4B 117(4) no
N3 C5 H5B 107(3) no
N3 C5 H5A 104(2) no
N3 C5 C6 114.9(3) yes
H5A C5 H5B 114(4) no
C6 C5 H5B 106(2) no
C6 C5 H5A 111(2) no
N4 C6 C5 112.4(4) yes
C5 C6 H6A 106(3) no
C5 C6 H6B 111(2) no
N4 C6 H6A 103(2) no
N4 C6 H6B 111(3) no
H6B C6 H6A 113(4) no
N4 C7 H7B 114(3) no
N4 C7 H7A 110(2) no
N4 C7 C8 116.3(4) yes
H7A C7 H7B 108(3) no
C8 C7 H7B 104(2) no
C8 C7 H7A 104(2) no
N5 C8 C7 117.1(4) yes
C7 C8 H8B 99(2) no
C7 C8 H8A 113(3) no
N5 C8 H8B 103(2) no
N5 C8 H8A 108(3) no
H8A C8 H8B 116(4) no
N5 C9 H9B 111(3) no
N5 C9 H9A 110(2) no
N5 C9 C10 109.6(4) yes
H9A C9 H9B 100(3) no
C10 C9 H9B 115(3) no
C10 C9 H9A 110(2) no
N6 C10 C9 108.9(4) yes
C9 C10 H10B 117(3) no
C9 C10 H10A 110(2) no
N6 C10 H10B 103(3) no
N6 C10 H10A 104(2) no
H10A C10 H10B 114(4) no
N6 C11 H11A 110(3) no
N6 C11 H11B 111(3) no
N6 C11 C12 108.8(4) yes
H11B C11 H11A 111(4) no
C12 C11 H11A 107(2) no
C12 C11 H11B 110(3) no
N1 C12 C11 111.4(4) yes
C11 C12 H12A 109(2) no
C11 C12 H12B 111(2) no
N1 C12 H12A 109(2) no
N1 C12 H12B 103(3) no
H12B C12 H12A 113(4) no
N1 C13 H13A 106(3) no
N1 C13 H13B 114(2) no
N1 C13 C14 111.2(3) yes
H13B C13 H13A 107(4) no
C14 C13 H13A 111(3) no
C14 C13 H13B 108(2) no
N7 C14 C13 109.8(3) yes
C13 C14 H14A 109(3) no
C13 C14 H14B 112(3) no
N7 C14 H14A 104(3) no
N7 C14 H14B 107(3) no
H14B C14 H14A 114(4) no
N7 C15 H15B 106(2) no
N7 C15 H15A 107(3) no
N7 C15 C16 116.5(3) yes
H15A C15 H15B 110(4) no
C16 C15 H15B 112(2) no
C16 C15 H15A 105(3) no
N8 C16 C15 112.9(3) yes
C15 C16 H16A 106(3) no
C15 C16 H16B 107(2) no
N8 C16 H16A 107(3) no
N8 C16 H16B 105(3) no
H16B C16 H16A 118(4) no
N8 C17 H17B 102(3) no
N8 C17 H17A 100(3) no
N8 C17 C18 113.6(4) yes
H17A C17 H17B 106(4) no
C18 C17 H17B 119(3) no
C18 C17 H17A 114(3) no
N4 C18 C17 115.0(4) yes
C17 C18 H18A 103(2) no
C17 C18 H18B 106(2) no
N4 C18 H18A 109(2) no
N4 C18 H18B 104(2) no
H18B C18 H18A 120(3) no

loop_
_geom_bond_atom_site_label_1
_geom_bond_atom_site_label_2
_geom_bond_distance
_geom_bond_publ_flag
NI N1 2.127(4) yes
NI N2 2.239(3) yes
NI N3 2.183(3) yes
NI N5 2.185(4) yes
NI N6 2.099(3) yes
NI N7 2.171(3) yes
CL1 O1 1.405(4) yes
CL1 O2 1.388(4) yes
CL1 O3 1.413(4) yes
CL1 O4 1.416(4) yes
CL2 O5 1.336(6) yes
CL2 O6 1.412(4) yes
CL2 O7 1.388(7) yes
CL2 O7' 1.36(1) yes
CL2 O8 1.364(6) yes
CL2 O8' 1.43(1) yes
CL3 O9 1.378(4) yes
CL3 O10 1.368(5) yes
CL3 O11 1.387(5) yes
CL3 O11' 1.35(2) yes
CL3 O12 1.364(6) yes
O1w H1WA 1.19(4) no
O1w H1WB 1.03(4) no
N1 C1 1.491(5) yes
N1 C12 1.503(6) yes
N1 C13 1.481(5) yes
N2 C2 1.480(6) yes
N2 C3 1.498(6) yes
N2 H2N 1.02(4) no
N3 C4 1.502(5) yes
N3 C5 1.486(5) yes
N3 H3N 1.06(4) no
N4 C6 1.485(6) yes
N4 C7 1.472(6) yes
N4 C18 1.491(6) yes
N5 C8 1.490(6) yes
N5 C9 1.488(6) yes
N5 H5N .97(4) no
N6 C10 1.483(6) yes
N6 C11 1.467(6) yes
N6 H6N .96(4) no
N7 C14 1.491(6) yes
N7 C15 1.486(5) yes
N7 H7N .83(4) no
N8 C16 1.501(6) yes
N8 C17 1.510(7) yes
N8 H8NA .97(4) no
N8 H8NB 1.07(4) no
C1 C2 1.517(6) yes
C1 H1A .99(4) no
C1 H1B 1.04(4) no
C2 H2B 1.06(4) no
C2 H2A 1.11(4) no
C3 C4 1.488(6) yes
C3 H3B 1.08(4) no
C3 H3A 1.08(4) no
C4 H4A .98(4) no
C4 H4B .96(4) no
C5 C6 1.517(7) yes
C5 H5A 1.11(4) no
C5 H5B .99(4) no
C6 H6B 1.04(4) no
C6 H6A .98(4) no
C7 C8 1.527(7) yes
C7 H7A 1.09(4) no
C7 H7B 1.09(4) no
C8 H8A .91(4) no
C8 H8B 1.10(4) no
C9 C10 1.491(7) yes
C9 H9A 1.11(4) no
C9 H9B 1.04(4) no
C10 H10A 1.09(4) no
C10 H10B .96(4) no
C11 C12 1.523(7) yes
C11 H11B .94(4) no
C11 H11A 1.02(4) no
C12 H12B 1.02(4) no
C12 H12A 1.11(4) no
C13 C14 1.515(6) yes
C13 H13B 1.10(4) no
C13 H13A .96(4) no
C14 H14B .90(4) no
C14 H14A .91(4) no
C15 C16 1.519(6) yes
C15 H15A .98(4) no
C15 H15B 1.14(4) no
C16 H16B 1.05(4) no
C16 H16A .97(4) no
C17 C18 1.523(6) yes
C17 H17A .96(4) no
C17 H17B .98(5) no
C18 H18B 1.17(4) no
C18 H18A 1.05(4) no
